data_1007014
loop_
_publ_author_name
'Seethanen, D'
'Durif, A'
'Guitel, J C'

_publ_section_title
;
Structure cristalline du trimetaphosphate de baryum-argent
tetrahydrate. Ba Ag P~3~ O~9~ (H~2~ O)~4~
;
_journal_coden_ASTM ACBCAR
_journal_name_full 'Acta Crystallographica B (24,1968-38,1982)'
_journal_page_first 2716
_journal_page_last 2719
_journal_paper_doi 10.1107/S0567740877009364
_journal_volume 33
_journal_year 1977
_chemical_formula_structural 'BA AG P3 O9 (H2 O)4'
_chemical_formula_sum 'Ag Ba H8 O13 P3'
_chemical_name_systematic
;
BARIUM SILVER CYCLO-TRIPHOSPHATE TETRAHYDRATE
;
_space_group_IT_number 15
_symmetry_cell_setting monoclinic
_symmetry_Int_Tables_number 15
_symmetry_space_group_name_Hall '-C 2yc'
_symmetry_space_group_name_H-M 'C 1 2/c 1'
_cell_angle_alpha 90
_cell_angle_beta 121.72(5)
_cell_angle_gamma 90
_cell_formula_units_Z 8
_cell_length_a 21.35(3)
_cell_length_b 7.163(3)
_cell_length_c 18.35(2)
_cell_volume 2387.1
_refine_ls_R_factor_all 0.035
_cod_original_formula_sum 'H8 Ag Ba O13 P3'
_cod_database_code 1007014

loop_
_symmetry_equiv_pos_as_xyz
x,y,z
-x,y,1/2-z
-x,-y,-z
x,-y,1/2+z
1/2+x,1/2+y,z
1/2-x,1/2+y,1/2-z
1/2-x,1/2-y,-z
1/2+x,1/2-y,1/2+z

loop_
_atom_site_label
_atom_site_type_symbol
_atom_site_symmetry_multiplicity
_atom_site_Wyckoff_symbol
_atom_site_fract_x
_atom_site_fract_y
_atom_site_fract_z
_atom_site_occupancy
_atom_site_attached_hydrogens
_atom_site_calc_flag
Ba1 Ba2+ 8 f 0.44034(2) 0.32198(6) 0.06074(2) 1. 0 d
Ag1 Ag1+ 8 f 0.27764(3) 0.42764(9) 0.07760(4) 1. 0 d
P1 P5+ 8 f 0.13641(9) 0.33347(25) 0.40286(10) 1. 0 d
P2 P5+ 8 f 0.40221(8) 0.09610(24) 0.23051(10) 1. 0 d
P3 P5+ 8 f 0.25112(8) 0.48298(24) 0.37716(10) 1. 0 d
O1 O2- 8 f 0.08448(23) 0.40733(65) 0.30636(28) 1. 0 d
O2 O2- 8 f 0.21532(24) 0.33641(72) 0.41028(31) 1. 0 d
O3 O2- 8 f 0.31905(23) 0.06412(70) 0.20774(28) 1. 0 d
O4 O2- 8 f 0.11968(28) 0.13528(73) 0.40662(35) 1. 0 d
O5 O2- 8 f 0.13696(31) 0.46828(84) 0.46386(33) 1. 0 d
O6 O2- 8 f 0.45094(26) 0.09215(76) 0.32484(31) 1. 0 d
O7 O2- 8 f 0.40318(27) 0.25914(74) 0.18150(31) 1. 0 d
O8 O2- 8 f 0.29538(26) 0.37996(72) 0.34926(33) 1. 0 d
O9 O2- 8 f 0.21217(26) 0.13314(67) 0.05735(31) 1. 0 d
O10 O2- 8 f 0.24521(35) 0.49992(90) 0.17995(38) 1. 2 d
O11 O2- 8 f 0.44185(26) 0.32817(84) 0.47263(32) 1. 2 d
O12 O2- 8 f 0.10019(35) 0.34198(99) 0.09741(43) 1. 2 d
O13 O2- 8 f 0.05529(41) 0.04155(106) 0.18196(46) 1. 2 d

loop_
_atom_type_symbol
_atom_type_oxidation_number
Ba2+ 2.000
Ag1+ 1.000
P5+ 5.000
O2- -2.000
H1+ 1.000
